data_2002324
loop_
_publ_author_name
'Muschick, W'
'Mueller-Buschbaum, Hk'

_publ_section_title
;
Ein Beitrag zur Kristallchemie dreiwertiger Seltenerdoxide zur
Stabilisierung der monoklinen B-Form
;
_journal_name_full
;
Zeitschrift fuer Naturforschung, Teil B. Anorganische Chemie,
Organische Chemie (2,1947-32,1977)
;
_journal_page_first 495
_journal_page_last 498
_journal_volume 32
_journal_year 1977
_chemical_formula_structural '(Ca O)0.07 (Ho2 O3)0.93'
_chemical_formula_sum 'Ca0.07 Ho1.86 O2.86'
_chemical_name_systematic 'Calcium holmium oxide (0.07/1.86/2.86)'
_space_group_IT_number 12
_symmetry_cell_setting monoclinic
_symmetry_Int_Tables_number 12
_symmetry_space_group_name_Hall '-C 2y'
_symmetry_space_group_name_H-M 'C 1 2/m 1'
_cell_angle_alpha 90
_cell_angle_beta 100.4
_cell_angle_gamma 90
_cell_formula_units_Z 6
_cell_length_a 13.901
_cell_length_b 3.502
_cell_length_c 8.606
_cell_volume 412.1
_refine_ls_R_factor_all 0.093
_cod_original_formula_sum 'Ca.07 Ho1.86 O2.86'
_cod_database_code 2002324

loop_
_symmetry_equiv_pos_as_xyz
x,y,z
x,-y,z
-x,-y,-z
-x,y,-z
1/2+x,1/2+y,z
1/2+x,1/2-y,z
1/2-x,1/2-y,-z
1/2-x,1/2+y,-z

loop_
_atom_site_label
_atom_site_type_symbol
_atom_site_symmetry_multiplicity
_atom_site_Wyckoff_symbol
_atom_site_fract_x
_atom_site_fract_y
_atom_site_fract_z
_atom_site_occupancy
_atom_site_attached_hydrogens
_atom_site_calc_flag
Ho1 Ho3+ 4 i 0.6347 0. 0.4895 0.93 0 d
Ho2 Ho3+ 4 i 0.6897 0. 0.1375 0.93 0 d
Ho3 Ho3+ 4 i 0.9667 0. 0.1866 0.93 0 d
Ca1 Ca2+ 4 i 0.6347 0. 0.4895 0.035 0 d
Ca2 Ca2+ 4 i 0.6897 0. 0.1375 0.035 0 d
Ca3 Ca2+ 4 i 0.9667 0. 0.1866 0.035 0 d
O1 O2- 2 b 0.5 0. 0. 0.9533 0 d
O2 O2- 4 i 0.126 0. 0.284 0.9533 0 d
O3 O2- 4 i 0.825 0. 0.03 0.9533 0 d
O4 O2- 4 i 0.796 0. 0.374 0.9533 0 d
O5 O2- 4 i 0.473 0. 0.345 0.9533 0 d

loop_
_atom_type_symbol
_atom_type_oxidation_number
Ho3+ 3.000
Ca2+ 2.000
O2- -2.000
